data_4303161
loop_
_publ_author_name
'Yukinari Sunatsuki'
'Ryohei Kawamoto'
'Kunihiro Fujita'
'Hisashi Maruyama'
'Takayoshi Suzuki'
'Hiroyuki Ishida'
'Masaaki Kojima'
'Seiichiro Iijima'
'Naohide Matsumoto'

_publ_contact_author_address
;
  Department of Chemistry, Faculty of Science,
  Okayama University, 
  3-1-1 Tsushima-naka, 
  Okayama 700-8530, 
  Japan.
;
_publ_contact_author_email kojima@cc.okayama-u.ac.jp
_publ_contact_author_fax +81-86-251-7842
_publ_contact_author_name 'Masaaki Kojima'
_publ_contact_author_phone +81-86-251-7842
_publ_section_title
;
Structures and Spin States of Bis(tridentate)-Type Mononuclear and Triple
Helicate Dinuclear Iron(II) Complexes of Imidazole-4-carbaldehyde azine
;
_journal_name_full 'Inorganic Chemistry'
_journal_page_first 8784
_journal_page_last 8795
_journal_paper_doi 10.1021/ic900977m
_journal_volume 48
_journal_year 2009
_chemical_formula_moiety 'C10 H12 N6 '
_chemical_formula_sum 'C10 H12 N6'
_chemical_formula_weight 216.24
_space_group_IT_number 61
_symmetry_cell_setting orthorhombic
_symmetry_Int_Tables_number 61
_symmetry_space_group_name_Hall '-P 2ac 2ab'
_symmetry_space_group_name_H-M 'P b c a'
_cell_angle_alpha 90.0000
_cell_angle_beta 90.0000
_cell_angle_gamma 90.0000
_cell_formula_units_Z 4
_cell_length_a 9.5559(17)
_cell_length_b 8.0270(11)
_cell_length_c 14.798(3)
_cell_measurement_reflns_used 5259
_cell_measurement_temperature 293.1
_cell_measurement_theta_max 29.9
_cell_measurement_theta_min 3.3
_cell_volume 1135.1(3)
_computing_cell_refinement PROCESS-AUTO
_computing_data_collection PROCESS-AUTO
_computing_data_reduction CrystalStructure
_computing_publication_material 'CrystalStructure 3.8'
_computing_structure_refinement SHELXL
_computing_structure_solution SIR92
_diffrn_detector_area_resol_mean 10.00
_diffrn_measured_fraction_theta_full 0.999
_diffrn_measured_fraction_theta_max 0.999
_diffrn_measurement_device_type 'Rigaku RAXIS-RAPID'
_diffrn_measurement_method \w
_diffrn_radiation_type 'Mo K\a'
_diffrn_radiation_wavelength 0.71075
_diffrn_reflns_av_R_equivalents 0.058
_diffrn_reflns_limit_h_max 12
_diffrn_reflns_limit_h_min -12
_diffrn_reflns_limit_k_max 10
_diffrn_reflns_limit_k_min -10
_diffrn_reflns_limit_l_max 19
_diffrn_reflns_limit_l_min -15
_diffrn_reflns_number 10278
_diffrn_reflns_theta_full 27.47
_diffrn_reflns_theta_max 27.47
_exptl_absorpt_coefficient_mu 0.085
_exptl_absorpt_correction_T_max 0.988
_exptl_absorpt_correction_T_min 0.988
_exptl_absorpt_correction_type numerical
_exptl_absorpt_process_details
;
    Higashi, T. (1999). Program for Absorption Correction.
    Rigaku Corporation, Tokyo, Japan.
;
_exptl_crystal_colour yellow
_exptl_crystal_density_diffrn 1.265
_exptl_crystal_density_method 'not measured'
_exptl_crystal_description block
_exptl_crystal_F_000 456.00
_exptl_crystal_size_max 0.15
_exptl_crystal_size_mid 0.15
_exptl_crystal_size_min 0.14
_refine_diff_density_max 0.54
_refine_diff_density_min -0.42
_refine_ls_extinction_method none
_refine_ls_goodness_of_fit_ref 1.119
_refine_ls_hydrogen_treatment refall
_refine_ls_number_parameters 74
_refine_ls_number_reflns 1299
_refine_ls_R_factor_gt 0.0721
_refine_ls_shift/su_max 0.0000
_refine_ls_structure_factor_coef Fsqd
_refine_ls_weighting_details 'w = 1/[\s^2^(Fo^2^)+(0.1498P)^2^+0.2115P] where P=(Fo^2^+2Fc^2^)/3'
_refine_ls_weighting_scheme calc
_refine_ls_wR_factor_ref 0.2623
_reflns_number_gt 785
_reflns_number_total 1299
_reflns_threshold_expression F^2^>2.0\s(F^2^)
_cod_data_source_file ic900977m_si_002_2.cif
_cod_data_source_block '_H2LMe'
_cod_original_formula_sum 'C10 H12 N6 '
_cod_database_code 4303161

loop_
_symmetry_equiv_pos_site_id
_symmetry_equiv_pos_as_xyz
1 +X,+Y,+Z
2 1/2-X,1/2+Y,+Z
3 +X,1/2-Y,1/2+Z
4 1/2-X,-Y,1/2+Z
5 -X,-Y,-Z
6 1/2+X,1/2-Y,-Z
7 -X,1/2+Y,1/2-Z
8 1/2+X,+Y,1/2-Z

loop_
_atom_site_label
_atom_site_type_symbol
_atom_site_fract_x
_atom_site_fract_y
_atom_site_fract_z
_atom_site_U_iso_or_equiv
_atom_site_adp_type
_atom_site_occupancy
_atom_site_symmetry_multiplicity
_atom_site_calc_flag
_atom_site_refinement_flags
_atom_site_disorder_assembly
_atom_site_disorder_group
N(1) N 0.1039(2) 0.1810(3) 0.22145(18) 0.0552(7) Uani 1.00 1 d . . .
N(2) N 0.3324(2) 0.1705(2) 0.19977(14) 0.0425(6) Uani 1.00 1 d . . .
N(3) N 0.4770(2) 0.0403(3) 0.03961(15) 0.0522(7) Uani 1.00 1 d . . .
C(1) C 0.2514(3) 0.3064(4) 0.34243(19) 0.0581(9) Uani 1.00 1 d . . .
C(2) C 0.2272(2) 0.2205(3) 0.25493(19) 0.0455(7) Uani 1.00 1 d . . .
C(3) C 0.1305(3) 0.1023(4) 0.1419(2) 0.0569(8) Uani 1.00 1 d . . .
C(4) C 0.2718(2) 0.0921(3) 0.12644(18) 0.0465(7) Uani 1.00 1 d . . .
C(5) C 0.3452(3) 0.0234(3) 0.05123(19) 0.0510(8) Uani 1.00 1 d . . .
H(1) H 0.3350 0.3723 0.3385 0.070 Uiso 1.00 1 c R . .
H(2) H 0.2616 0.2251 0.3895 0.070 Uiso 1.00 1 c R . .
H(3) H 0.1732 0.3774 0.3558 0.070 Uiso 1.00 1 c R . .
H(4) H 0.0233 0.2008 0.2450 0.066 Uiso 1.00 1 c R . .
H(5) H 0.0622 0.0609 0.1032 0.068 Uiso 1.00 1 c R . .
H(6) H 0.2947 -0.0365 0.0085 0.061 Uiso 1.00 1 c R . .

loop_
_atom_site_aniso_label
_atom_site_aniso_U_11
_atom_site_aniso_U_22
_atom_site_aniso_U_33
_atom_site_aniso_U_12
_atom_site_aniso_U_13
_atom_site_aniso_U_23
N(1) 0.0291(13) 0.0825(18) 0.0541(15) 0.0052(11) 0.0062(11) -0.0001(12)
N(2) 0.0327(13) 0.0563(13) 0.0384(12) 0.0041(9) 0.0045(9) 0.0017(9)
N(3) 0.0444(15) 0.0698(16) 0.0424(14) 0.0050(11) 0.0053(10) -0.0056(10)
C(1) 0.060(2) 0.0650(17) 0.0497(18) -0.0021(14) 0.0067(15) -0.0060(14)
C(2) 0.0364(16) 0.0561(15) 0.0441(15) 0.0008(11) 0.0045(12) 0.0053(13)
C(3) 0.0374(17) 0.085(2) 0.0489(17) -0.0015(14) -0.0030(13) -0.0038(15)
C(4) 0.0382(16) 0.0619(17) 0.0395(15) 0.0029(12) -0.0002(11) 0.0048(12)
C(5) 0.0487(19) 0.0623(17) 0.0419(16) 0.0039(13) -0.0006(12) -0.0004(12)

loop_
_atom_type_symbol
_atom_type_description
_atom_type_scat_dispersion_real
_atom_type_scat_dispersion_imag
_atom_type_scat_source
C C 0.003 0.002
;
International Tables for Crystallography
(1992, Vol. C, Tables 4.2.6.8 and 6.1.1.4)
;
H H 0.000 0.000
;
International Tables for Crystallography
(1992, Vol. C, Table 6.1.1.4)
;
N N 0.006 0.003
;
International Tables for Crystallography
(1992, Vol. C, Tables 4.2.6.8 and 6.1.1.4)
;

loop_
_geom_angle_atom_site_label_1
_geom_angle_atom_site_label_2
_geom_angle_atom_site_label_3
_geom_angle
_geom_angle_publ_flag
_geom_angle_site_symmetry_1
_geom_angle_site_symmetry_2
_geom_angle_site_symmetry_3
C(2) N(1) C(3) 105.7(2) yes . . .
C(2) N(2) C(4) 107.3(2) yes . . .
N(3) N(3) C(5) 111.8(2) yes 5_655 . .
N(1) C(2) N(2) 111.5(2) yes . . .
N(1) C(2) C(1) 125.4(2) yes . . .
N(2) C(2) C(1) 123.1(2) yes . . .
N(1) C(3) C(4) 110.9(2) yes . . .
N(2) C(4) C(3) 104.7(2) yes . . .
N(2) C(4) C(5) 125.7(2) yes . . .
C(3) C(4) C(5) 129.6(2) yes . . .
N(3) C(5) C(4) 123.3(2) yes . . .
C(2) N(1) H(4) 127.2 no . . .
C(3) N(1) H(4) 127.2 no . . .
C(2) C(1) H(1) 109.5 no . . .
C(2) C(1) H(2) 109.5 no . . .
C(2) C(1) H(3) 109.5 no . . .
H(1) C(1) H(2) 109.5 no . . .
H(1) C(1) H(3) 109.5 no . . .
H(2) C(1) H(3) 109.5 no . . .
N(1) C(3) H(5) 124.6 no . . .
C(4) C(3) H(5) 124.6 no . . .
N(3) C(5) H(6) 118.4 no . . .
C(4) C(5) H(6) 118.4 no . . .

loop_
_geom_bond_atom_site_label_1
_geom_bond_atom_site_label_2
_geom_bond_distance
_geom_bond_publ_flag
_geom_bond_site_symmetry_1
_geom_bond_site_symmetry_2
N(1) C(2) 1.317(3) yes . .
N(1) C(3) 1.360(4) yes . .
N(2) C(2) 1.356(3) yes . .
N(2) C(4) 1.381(3) yes . .
N(3) N(3) 1.409(3) yes . 5_655
N(3) C(5) 1.278(4) yes . .
C(1) C(2) 1.485(4) yes . .
C(3) C(4) 1.372(4) yes . .
C(4) C(5) 1.426(3) yes . .
N(1) H(4) 0.860 no . .
C(1) H(1) 0.960 no . .
C(1) H(2) 0.960 no . .
C(1) H(3) 0.960 no . .
C(3) H(5) 0.930 no . .
C(5) H(6) 0.930 no . .

loop_
_geom_contact_atom_site_label_1
_geom_contact_atom_site_label_2
_geom_contact_distance
_geom_contact_publ_flag
_geom_contact_site_symmetry_1
_geom_contact_site_symmetry_2
N(1) N(2) 2.845(3) ? . 8_455
N(2) N(1) 2.845(3) ? . 8_555
N(2) C(3) 3.588(4) ? . 2_555
C(1) C(2) 3.573(4) ? . 2_555
C(1) C(5) 3.495(4) ? . 3_555
C(2) C(1) 3.573(4) ? . 2_545
C(2) C(4) 3.538(3) ? . 2_555
C(3) N(2) 3.588(4) ? . 2_545
C(4) C(2) 3.538(3) ? . 2_545
C(5) C(1) 3.495(4) ? . 3_554
N(1) H(1) 3.079 ? . 2_545
N(1) H(1) 3.122 ? . 8_455
N(2) H(1) 3.536 ? . 2_545
N(2) H(3) 3.297 ? . 2_545
N(2) H(4) 2.013 ? . 8_555
N(2) H(5) 3.589 ? . 2_555
N(3) H(1) 3.345 ? . 3_554
N(3) H(1) 2.880 ? . 7_645
N(3) H(2) 3.566 ? . 3_554
N(3) H(2) 3.271 ? . 8_555
N(3) H(4) 3.467 ? . 8_555
C(1) H(1) 3.582 ? . 2_545
C(1) H(2) 3.435 ? . 2_555
C(1) H(3) 3.524 ? . 2_545
C(1) H(4) 3.024 ? . 8_555
C(1) H(6) 3.102 ? . 3_555
C(1) H(6) 3.306 ? . 4_555
C(2) H(1) 3.113 ? . 2_545
C(2) H(3) 3.274 ? . 2_545
C(2) H(4) 2.834 ? . 8_555
C(3) H(1) 3.461 ? . 2_545
C(3) H(1) 3.572 ? . 8_455
C(3) H(3) 3.418 ? . 7_545
C(3) H(6) 3.580 ? . 2_555
C(4) H(4) 3.187 ? . 8_555
C(4) H(6) 3.512 ? . 2_555
C(5) H(1) 3.258 ? . 3_554
C(5) H(2) 3.231 ? . 3_554
C(5) H(2) 3.279 ? . 4_554
C(5) H(3) 3.421 ? . 3_554
H(1) N(1) 3.079 ? . 2_555
H(1) N(1) 3.122 ? . 8_555
H(1) N(2) 3.536 ? . 2_555
H(1) N(3) 3.345 ? . 3_555
H(1) N(3) 2.880 ? . 7_655
H(1) C(1) 3.582 ? . 2_555
H(1) C(2) 3.113 ? . 2_555
H(1) C(3) 3.461 ? . 2_555
H(1) C(3) 3.572 ? . 8_555
H(1) C(5) 3.258 ? . 3_555
H(1) H(2) 3.073 ? . 2_555
H(1) H(4) 3.272 ? . 2_555
H(1) H(4) 2.581 ? . 8_555
H(1) H(5) 3.421 ? . 8_555
H(1) H(6) 2.866 ? . 3_555
H(2) N(3) 3.566 ? . 3_555
H(2) N(3) 3.271 ? . 8_455
H(2) C(1) 3.435 ? . 2_545
H(2) C(5) 3.231 ? . 3_555
H(2) C(5) 3.279 ? . 4_555
H(2) H(1) 3.073 ? . 2_545
H(2) H(3) 2.903 ? . 2_545
H(2) H(4) 3.202 ? . 8_555
H(2) H(5) 3.162 ? . 8_555
H(2) H(6) 3.074 ? . 3_555
H(2) H(6) 2.383 ? . 4_555
H(3) N(2) 3.297 ? . 2_555
H(3) C(1) 3.524 ? . 2_555
H(3) C(2) 3.274 ? . 2_555
H(3) C(3) 3.418 ? . 7_555
H(3) C(5) 3.421 ? . 3_555
H(3) H(2) 2.903 ? . 2_555
H(3) H(4) 3.534 ? . 7_555
H(3) H(5) 2.756 ? . 7_555
H(3) H(6) 2.844 ? . 3_555
H(3) H(6) 3.562 ? . 4_555
H(4) N(2) 2.013 ? . 8_455
H(4) N(3) 3.467 ? . 8_455
H(4) C(1) 3.024 ? . 8_455
H(4) C(2) 2.834 ? . 8_455
H(4) C(4) 3.187 ? . 8_455
H(4) H(1) 3.272 ? . 2_545
H(4) H(1) 2.581 ? . 8_455
H(4) H(2) 3.202 ? . 8_455
H(4) H(3) 3.534 ? . 7_545
H(5) N(2) 3.589 ? . 2_545
H(5) H(1) 3.421 ? . 8_455
H(5) H(2) 3.162 ? . 8_455
H(5) H(3) 2.756 ? . 7_545
H(5) H(5) 3.421 ? . 5_555
H(6) C(1) 3.102 ? . 3_554
H(6) C(1) 3.306 ? . 4_554
H(6) C(3) 3.580 ? . 2_545
H(6) C(4) 3.512 ? . 2_545
H(6) H(1) 2.866 ? . 3_554
H(6) H(2) 3.074 ? . 3_554
H(6) H(2) 2.383 ? . 4_554
H(6) H(3) 2.844 ? . 3_554
H(6) H(3) 3.562 ? . 4_554

loop_
_geom_hbond_atom_site_label_D
_geom_hbond_atom_site_label_H
_geom_hbond_atom_site_label_A
_geom_hbond_site_symmetry_D
_geom_hbond_site_symmetry_H
_geom_hbond_site_symmetry_A
_geom_hbond_distance_DA
_geom_hbond_distance_DH
_geom_hbond_distance_HA
_geom_hbond_angle_DHA
_geom_hbond_publ_flag
N(1) H(4) N(2) . . 8_455 2.845(3) 0.860 2.013 162 no

loop_
_geom_torsion_atom_site_label_1
_geom_torsion_atom_site_label_2
_geom_torsion_atom_site_label_3
_geom_torsion_atom_site_label_4
_geom_torsion
_geom_torsion_publ_flag
_geom_torsion_site_symmetry_1
_geom_torsion_site_symmetry_2
_geom_torsion_site_symmetry_3
_geom_torsion_site_symmetry_4
C(2) N(1) C(3) C(4) 0.4(3) ? . . . .
C(3) N(1) C(2) N(2) 0.2(3) ? . . . .
C(3) N(1) C(2) C(1) -178.9(2) ? . . . .
C(2) N(2) C(4) C(3) 0.8(3) ? . . . .
C(2) N(2) C(4) C(5) 178.7(2) ? . . . .
C(4) N(2) C(2) N(1) -0.6(3) ? . . . .
C(4) N(2) C(2) C(1) 178.5(2) ? . . . .
N(3) N(3) C(5) C(4) 179.7(2) ? 5_655 . . .
N(1) C(3) C(4) N(2) -0.8(3) ? . . . .
N(1) C(3) C(4) C(5) -178.5(2) ? . . . .
N(2) C(4) C(5) N(3) -6.4(4) ? . . . .
C(3) C(4) C(5) N(3) 170.9(3) ? . . . .
